data_7045791
loop_
_publ_author_name
'Tarai, Arup'
'Baruah, Jubaraj B.'

_publ_section_title
;
 Four-coordinated see-saw
 N-(aryl)-2-(propan-2-ylidene)hydrazinecarbothioamide complexes of
 nickel(ii), copper(ii) and zinc(ii) and their propensity for catalytic
 cyclisation.
;
_journal_issue 14
_journal_name_full 'Dalton transactions (Cambridge, England : 2003)'
_journal_page_first 4921
_journal_page_last 4930
_journal_paper_doi 10.1039/C8DT00453F
_journal_volume 47
_journal_year 2018
_chemical_formula_moiety 'C20 H22 N8 O4 S2 Zn, 2(C3 H7 N O)'
_chemical_formula_sum 'C26 H36 N10 O6 S2 Zn'
_chemical_formula_weight 714.16
_space_group_crystal_system monoclinic
_space_group_IT_number 15
_space_group_name_Hall '-I 2ya'
_space_group_name_H-M_alt 'I 1 2/a 1'
_symmetry_space_group_name_Hall '-I 2ya'
_symmetry_space_group_name_H-M 'I 1 2/a 1'
_atom_sites_solution_hydrogens geom
_audit_creation_method SHELXL-2014/7
_audit_update_record
;
2017-11-10 deposited with the CCDC.
2018-03-07 downloaded from the CCDC.
;
_cell_angle_alpha 90
_cell_angle_beta 100.247(4)
_cell_angle_gamma 90
_cell_formula_units_Z 4
_cell_length_a 17.0110(7)
_cell_length_b 7.4545(3)
_cell_length_c 26.8950(15)
_cell_measurement_reflns_used 7474
_cell_measurement_temperature 296(2)
_cell_measurement_theta_max 18.25
_cell_measurement_theta_min 2.35
_cell_volume 3356.1(3)
_computing_structure_refinement 'SHELXL-2014/7 (Sheldrick, 2014)'
_diffrn_ambient_temperature 296(2)
_diffrn_measured_fraction_theta_full 0.967
_diffrn_measured_fraction_theta_max 0.967
_diffrn_measurement_device_type 'CCD area detector'
_diffrn_measurement_method 'phi and omega scans'
_diffrn_radiation_type MoK\a
_diffrn_radiation_wavelength 0.71073
_diffrn_reflns_av_R_equivalents 0.0341
_diffrn_reflns_av_unetI/netI 0.0203
_diffrn_reflns_Laue_measured_fraction_full 0.967
_diffrn_reflns_Laue_measured_fraction_max 0.967
_diffrn_reflns_limit_h_max 19
_diffrn_reflns_limit_h_min -19
_diffrn_reflns_limit_k_max 8
_diffrn_reflns_limit_k_min -8
_diffrn_reflns_limit_l_max 30
_diffrn_reflns_limit_l_min -32
_diffrn_reflns_number 23626
_diffrn_reflns_point_group_measured_fraction_full 0.967
_diffrn_reflns_point_group_measured_fraction_max 0.967
_diffrn_reflns_theta_full 25.049
_diffrn_reflns_theta_max 25.049
_diffrn_reflns_theta_min 1.539
_exptl_absorpt_coefficient_mu 0.910
_exptl_absorpt_correction_T_max 0.905
_exptl_absorpt_correction_T_min 0.822
_exptl_absorpt_correction_type multi-scan
_exptl_absorpt_process_details multi-scan
_exptl_crystal_colour Colourless
_exptl_crystal_density_diffrn 1.413
_exptl_crystal_description Block
_exptl_crystal_F_000 1488
_exptl_crystal_size_max 0.28
_exptl_crystal_size_mid 0.18
_exptl_crystal_size_min 0.11
_refine_diff_density_max 0.247
_refine_diff_density_min -0.356
_refine_diff_density_rms 0.068
_refine_ls_extinction_method none
_refine_ls_goodness_of_fit_ref 1.058
_refine_ls_hydrogen_treatment constr
_refine_ls_matrix_type full
_refine_ls_number_parameters 208
_refine_ls_number_reflns 2864
_refine_ls_number_restraints 0
_refine_ls_restrained_S_all 1.058
_refine_ls_R_factor_all 0.0440
_refine_ls_R_factor_gt 0.0342
_refine_ls_shift/su_max 0.000
_refine_ls_shift/su_mean 0.000
_refine_ls_structure_factor_coef Fsqd
_refine_ls_weighting_details 'w=1/[\s^2^(Fo^2^)+(0.0800P)^2^+0.2500P] where P=(Fo^2^+2Fc^2^)/3'
_refine_ls_weighting_scheme calc
_refine_ls_wR_factor_gt 0.1067
_refine_ls_wR_factor_ref 0.1148
_reflns_Friedel_coverage 0.000
_reflns_number_gt 2344
_reflns_number_total 2864
_reflns_threshold_expression 'I > 2\s(I)'
_cod_data_source_file c8dt00453f2.cif
_cod_data_source_block 1
_cod_depositor_comments 'Adding full bibliography for 7045785--7045793.cif.'
_cod_database_code 7045791
_shelx_shelxl_version_number 2014/7
_shelx_space_group_comment
;
The symmetry employed for this shelxl refinement is uniquely defined
by the following loop, which should always be used as a source of
symmetry information in preference to the above space-group names.
They are only intended as comments.
;

loop_
_space_group_symop_operation_xyz
'x, y, z'
'-x+1/2, y, -z'
'x+1/2, y+1/2, z+1/2'
'-x+1, y+1/2, -z+1/2'
'-x, -y, -z'
'x-1/2, -y, z'
'-x+1/2, -y+1/2, -z+1/2'
'x, -y+1/2, z+1/2'

loop_
_atom_site_label
_atom_site_type_symbol
_atom_site_fract_x
_atom_site_fract_y
_atom_site_fract_z
_atom_site_U_iso_or_equiv
_atom_site_adp_type
_atom_site_occupancy
_atom_site_site_symmetry_order
_atom_site_calc_flag
_atom_site_refinement_flags_posn
_atom_site_refinement_flags_adp
_atom_site_refinement_flags_occupancy
Zn1 Zn 0.2500 -0.08054(4) 0.0000 0.04979(18) Uani 1 2 d S T P
S1 S 0.33049(4) -0.22399(8) 0.06421(3) 0.0633(2) Uani 1 1 d . . .
O1 O 0.80451(11) 0.1997(3) 0.21158(8) 0.0789(6) Uani 1 1 d . . .
O2 O 0.75073(14) 0.4392(3) 0.17567(9) 0.0907(7) Uani 1 1 d . . .
N4 N 0.75035(13) 0.2768(3) 0.18397(8) 0.0637(6) Uani 1 1 d . . .
N3 N 0.47553(12) -0.1116(2) 0.10099(7) 0.0534(5) Uani 1 1 d . . .
H3 H 0.4735 -0.2131 0.1159 0.064 Uiso 1 1 calc R U .
N2 N 0.41335(11) 0.0636(2) 0.03496(7) 0.0485(5) Uani 1 1 d . . .
N1 N 0.34506(12) 0.0906(2) -0.00206(7) 0.0462(5) Uani 1 1 d . . .
C8 C 0.68073(13) 0.1741(3) 0.16023(8) 0.0521(6) Uani 1 1 d . . .
C7 C 0.66881(14) 0.0035(3) 0.17730(9) 0.0563(6) Uani 1 1 d . . .
H7 H 0.7060 -0.0485 0.2027 0.068 Uiso 1 1 calc R U .
C6 C 0.60120(16) -0.0880(3) 0.15618(9) 0.0543(6) Uani 1 1 d . . .
H6 H 0.5928 -0.2030 0.1676 0.065 Uiso 1 1 calc R U .
C5 C 0.54427(13) -0.0120(3) 0.11770(8) 0.0479(5) Uani 1 1 d . . .
C10 C 0.55947(16) 0.1595(3) 0.10058(10) 0.0669(7) Uani 1 1 d . . .
H10 H 0.5238 0.2120 0.0744 0.080 Uiso 1 1 calc R U .
C9 C 0.62712(16) 0.2506(4) 0.12244(10) 0.0688(8) Uani 1 1 d . . .
H9 H 0.6364 0.3655 0.1113 0.083 Uiso 1 1 calc R U .
C4 C 0.40994(14) -0.0733(3) 0.06421(8) 0.0463(5) Uani 1 1 d . . .
C3 C 0.34708(14) 0.2331(3) -0.02873(8) 0.0527(6) Uani 1 1 d . . .
C1 C 0.41551(19) 0.3617(4) -0.02107(11) 0.0786(9) Uani 1 1 d . . .
H1A H 0.4112 0.4402 0.0066 0.118 Uiso 1 1 calc R U .
H1B H 0.4144 0.4314 -0.0512 0.118 Uiso 1 1 calc R U .
H1C H 0.4648 0.2963 -0.0137 0.118 Uiso 1 1 calc R U .
C2 C 0.27714(16) 0.2747(4) -0.06909(9) 0.0649(7) Uani 1 1 d . . .
H2B H 0.2422 0.1726 -0.0743 0.097 Uiso 1 1 calc R U .
H2C H 0.2955 0.3024 -0.1000 0.097 Uiso 1 1 calc R U .
H2D H 0.2487 0.3758 -0.0590 0.097 Uiso 1 1 calc R U .
O3 O 0.01078(12) -0.0655(2) 0.34406(8) 0.0762(6) Uani 1 1 d . . .
N5 N 0.05635(12) 0.1777(2) 0.30806(7) 0.0556(5) Uani 1 1 d . . .
C13 C 0.06252(18) 0.0433(3) 0.34036(10) 0.0625(7) Uani 1 1 d . . .
H13 H 0.1110 0.0307 0.3624 0.075 Uiso 1 1 calc R U .
C11 C 0.12085(18) 0.3032(4) 0.30679(12) 0.0803(9) Uani 1 1 d . . .
H11A H 0.1678 0.2633 0.3294 0.120 Uiso 1 1 calc R U .
H11B H 0.1057 0.4196 0.3171 0.120 Uiso 1 1 calc R U .
H11C H 0.1319 0.3099 0.2731 0.120 Uiso 1 1 calc R U .
C12 C -0.01724(16) 0.2068(3) 0.27253(10) 0.0621(7) Uani 1 1 d . . .
H12A H -0.0565 0.1208 0.2786 0.093 Uiso 1 1 calc R U .
H12B H -0.0074 0.1931 0.2387 0.093 Uiso 1 1 calc R U .
H12C H -0.0366 0.3258 0.2768 0.093 Uiso 1 1 calc R U .

loop_
_atom_site_aniso_label
_atom_site_aniso_U_11
_atom_site_aniso_U_22
_atom_site_aniso_U_33
_atom_site_aniso_U_23
_atom_site_aniso_U_13
_atom_site_aniso_U_12
Zn1 0.0374(3) 0.0500(3) 0.0559(3) 0.000 -0.00821(17) 0.000
S1 0.0482(4) 0.0551(4) 0.0774(4) 0.0196(3) -0.0142(3) -0.0098(3)
O1 0.0440(12) 0.0983(14) 0.0843(13) 0.0000(11) -0.0159(9) -0.0004(10)
O2 0.0737(16) 0.0810(14) 0.1042(16) 0.0161(11) -0.0198(12) -0.0295(11)
N4 0.0415(14) 0.0842(16) 0.0609(12) 0.0027(11) -0.0031(10) -0.0083(11)
N3 0.0422(12) 0.0485(10) 0.0631(11) 0.0148(8) -0.0081(9) -0.0003(8)
N2 0.0355(12) 0.0530(11) 0.0519(10) 0.0093(8) -0.0064(8) -0.0015(8)
N1 0.0396(12) 0.0507(11) 0.0440(9) 0.0043(7) -0.0047(8) 0.0025(8)
C8 0.0317(14) 0.0658(14) 0.0551(13) 0.0050(11) -0.0020(10) -0.0041(11)
C7 0.0390(15) 0.0661(15) 0.0590(14) 0.0105(12) -0.0042(10) 0.0070(12)
C6 0.0426(15) 0.0534(13) 0.0624(14) 0.0128(10) -0.0031(11) 0.0033(10)
C5 0.0374(14) 0.0513(12) 0.0515(12) 0.0045(10) -0.0016(10) 0.0032(10)
C10 0.0563(17) 0.0648(15) 0.0684(15) 0.0259(13) -0.0193(12) -0.0113(13)
C9 0.0578(18) 0.0663(15) 0.0723(16) 0.0251(12) -0.0154(13) -0.0184(13)
C4 0.0387(14) 0.0452(12) 0.0509(12) 0.0002(9) -0.0027(10) 0.0018(9)
C3 0.0480(16) 0.0576(13) 0.0494(12) 0.0079(10) 0.0003(11) -0.0021(11)
C1 0.072(2) 0.0750(17) 0.0800(18) 0.0246(14) -0.0089(15) -0.0216(15)
C2 0.0599(18) 0.0736(16) 0.0549(13) 0.0188(12) -0.0073(12) 0.0018(13)
O3 0.0611(14) 0.0588(11) 0.1004(15) 0.0261(9) -0.0085(10) -0.0063(9)
N5 0.0470(12) 0.0479(10) 0.0664(12) 0.0087(9) -0.0052(9) 0.0004(9)
C13 0.0560(18) 0.0526(13) 0.0712(16) 0.0094(12) -0.0092(12) 0.0052(13)
C11 0.062(2) 0.0723(17) 0.099(2) 0.0168(15) -0.0075(15) -0.0146(14)
C12 0.0530(17) 0.0629(14) 0.0630(15) 0.0088(12) -0.0101(12) 0.0053(12)

loop_
_atom_type_symbol
_atom_type_description
_atom_type_scat_dispersion_real
_atom_type_scat_dispersion_imag
_atom_type_scat_source
C C 0.0033 0.0016 'International Tables Vol C Tables 4.2.6.8 and 6.1.1.4'
H H 0.0000 0.0000 'International Tables Vol C Tables 4.2.6.8 and 6.1.1.4'
N N 0.0061 0.0033 'International Tables Vol C Tables 4.2.6.8 and 6.1.1.4'
O O 0.0106 0.0060 'International Tables Vol C Tables 4.2.6.8 and 6.1.1.4'
S S 0.1246 0.1234 'International Tables Vol C Tables 4.2.6.8 and 6.1.1.4'
Zn Zn 0.2839 1.4301 'International Tables Vol C Tables 4.2.6.8 and 6.1.1.4'

loop_
_geom_angle_atom_site_label_1
_geom_angle_atom_site_label_2
_geom_angle_atom_site_label_3
_geom_angle
_geom_angle_site_symmetry_1
_geom_angle_site_symmetry_3
N1 Zn1 N1 103.83(10) 2 .
N1 Zn1 S1 129.68(5) 2 .
N1 Zn1 S1 86.69(5) . .
N1 Zn1 S1 86.69(5) 2 2
N1 Zn1 S1 129.68(5) . 2
S1 Zn1 S1 123.83(4) . 2
C4 S1 Zn1 93.37(7) . .
O1 N4 O2 123.1(2) . .
O1 N4 C8 119.1(2) . .
O2 N4 C8 117.8(2) . .
C4 N3 C5 130.25(18) . .
C4 N3 H3 114.9 . .
C5 N3 H3 114.9 . .
C4 N2 N1 114.99(18) . .
C3 N1 N2 114.41(18) . .
C3 N1 Zn1 128.55(16) . .
N2 N1 Zn1 116.43(12) . .
C9 C8 C7 121.0(2) . .
C9 C8 N4 119.4(2) . .
C7 C8 N4 119.6(2) . .
C6 C7 C8 118.9(2) . .
C6 C7 H7 120.5 . .
C8 C7 H7 120.5 . .
C7 C6 C5 121.5(2) . .
C7 C6 H6 119.3 . .
C5 C6 H6 119.3 . .
N3 C5 C10 125.15(19) . .
N3 C5 C6 116.9(2) . .
C10 C5 C6 117.9(2) . .
C9 C10 C5 120.0(2) . .
C9 C10 H10 120.0 . .
C5 C10 H10 120.0 . .
C8 C9 C10 120.7(2) . .
C8 C9 H9 119.7 . .
C10 C9 H9 119.7 . .
N2 C4 N3 118.6(2) . .
N2 C4 S1 128.37(18) . .
N3 C4 S1 113.00(15) . .
N1 C3 C2 118.7(2) . .
N1 C3 C1 123.4(2) . .
C2 C3 C1 117.9(2) . .
C3 C1 H1A 109.5 . .
C3 C1 H1B 109.5 . .
H1A C1 H1B 109.5 . .
C3 C1 H1C 109.5 . .
H1A C1 H1C 109.5 . .
H1B C1 H1C 109.5 . .
C3 C2 H2B 109.5 . .
C3 C2 H2C 109.5 . .
H2B C2 H2C 109.5 . .
C3 C2 H2D 109.5 . .
H2B C2 H2D 109.5 . .
H2C C2 H2D 109.5 . .
C13 N5 C11 122.3(2) . .
C13 N5 C12 120.4(2) . .
C11 N5 C12 117.2(2) . .
O3 C13 N5 126.0(3) . .
O3 C13 H13 117.0 . .
N5 C13 H13 117.0 . .
N5 C11 H11A 109.5 . .
N5 C11 H11B 109.5 . .
H11A C11 H11B 109.5 . .
N5 C11 H11C 109.5 . .
H11A C11 H11C 109.5 . .
H11B C11 H11C 109.5 . .
N5 C12 H12A 109.5 . .
N5 C12 H12B 109.5 . .
H12A C12 H12B 109.5 . .
N5 C12 H12C 109.5 . .
H12A C12 H12C 109.5 . .
H12B C12 H12C 109.5 . .

loop_
_geom_bond_atom_site_label_1
_geom_bond_atom_site_label_2
_geom_bond_distance
_geom_bond_site_symmetry_2
Zn1 N1 2.0682(19) 2
Zn1 N1 2.0682(19) .
Zn1 S1 2.2713(6) .
Zn1 S1 2.2714(6) 2
S1 C4 1.757(2) .
O1 N4 1.219(3) .
O2 N4 1.231(3) .
N4 C8 1.458(3) .
N3 C4 1.383(3) .
N3 C5 1.391(3) .
N3 H3 0.8600 .
N2 C4 1.296(3) .
N2 N1 1.403(2) .
N1 C3 1.286(3) .
C8 C9 1.364(3) .
C8 C7 1.379(3) .
C7 C6 1.371(4) .
C7 H7 0.9300 .
C6 C5 1.405(3) .
C6 H6 0.9300 .
C5 C10 1.399(3) .
C10 C9 1.375(3) .
C10 H10 0.9300 .
C9 H9 0.9300 .
C3 C2 1.493(3) .
C3 C1 1.494(4) .
C1 H1A 0.9600 .
C1 H1B 0.9600 .
C1 H1C 0.9600 .
C2 H2B 0.9600 .
C2 H2C 0.9600 .
C2 H2D 0.9600 .
O3 C13 1.214(3) .
N5 C13 1.318(3) .
N5 C11 1.447(3) .
N5 C12 1.450(3) .
C13 H13 0.9300 .
C11 H11A 0.9600 .
C11 H11B 0.9600 .
C11 H11C 0.9600 .
C12 H12A 0.9600 .
C12 H12B 0.9600 .
C12 H12C 0.9600 .

loop_
_geom_torsion_atom_site_label_1
_geom_torsion_atom_site_label_2
_geom_torsion_atom_site_label_3
_geom_torsion_atom_site_label_4
_geom_torsion
C4 N2 N1 C3 175.8(2)
C4 N2 N1 Zn1 4.0(2)
O1 N4 C8 C9 -168.0(2)
O2 N4 C8 C9 13.2(4)
O1 N4 C8 C7 13.9(3)
O2 N4 C8 C7 -164.9(3)
C9 C8 C7 C6 -1.0(4)
N4 C8 C7 C6 177.0(2)
C8 C7 C6 C5 0.1(4)
C4 N3 C5 C10 2.7(4)
C4 N3 C5 C6 -179.9(2)
C7 C6 C5 N3 -176.2(2)
C7 C6 C5 C10 1.4(4)
N3 C5 C10 C9 175.4(3)
C6 C5 C10 C9 -2.0(4)
C7 C8 C9 C10 0.4(4)
N4 C8 C9 C10 -177.6(2)
C5 C10 C9 C8 1.2(4)
N1 N2 C4 N3 178.58(18)
N1 N2 C4 S1 -1.7(3)
C5 N3 C4 N2 10.0(4)
C5 N3 C4 S1 -169.7(2)
Zn1 S1 C4 N2 -1.1(2)
Zn1 S1 C4 N3 178.66(16)
N2 N1 C3 C2 -179.76(19)
Zn1 N1 C3 C2 -9.1(3)
N2 N1 C3 C1 -0.7(4)
Zn1 N1 C3 C1 170.0(2)
C11 N5 C13 O3 179.0(3)
C12 N5 C13 O3 0.1(4)
